data_7100483
loop_
_publ_author_name
'Archan Dey'
'Gautam R. Desiraju'

_publ_section_title
;
Correlation between molecular
dipole moment and centrosymmetry
in some crystalline diphenyl ethers.
;
_journal_name_full 'Chemical Communications'
_journal_paper_doi 10.1039/b502516h
_journal_year 2005
_chemical_formula_moiety 'C15 H9 N O'
_chemical_formula_sum 'C15 H9 N O'
_chemical_formula_weight 219.23
_chemical_melting_point 349
_chemical_name_common 4-(4-Ethynylphenoxy)benzonitrile
_space_group_IT_number 14
_symmetry_cell_setting monoclinic
_symmetry_space_group_name_Hall '-P 2yn'
_symmetry_space_group_name_H-M 'P 1 21/n 1'
_cell_angle_alpha 90.00
_cell_angle_beta 111.5700(10)
_cell_angle_gamma 90.00
_cell_formula_units_Z 20
_cell_length_a 15.5731(11)
_cell_length_b 21.7581(16)
_cell_length_c 18.1368(13)
_cell_measurement_temperature 100(2)
_cell_volume 5715.1(7)
_diffrn_ambient_temperature 100(2)
_exptl_crystal_density_diffrn 1.274
_cod_depositor_comments
;
The following automatic conversions were performed:
'_symmetry_cell_setting' value 'Monoclinic' changed to 'monoclinic'
according to '/home/saulius/struct/CIF-dictionaries/cif_core.dic'
dictionary named 'cif_core.dic' version 2.4.1 from 2010-06-29.

Automatic conversion script
Id: cif_fix_enum 1527 2010-12-29 10:47:43Z saulius 
;
_cod_original_sg_symbol_H-M 'P 21/n'
_cod_database_code 7100483

loop_
_symmetry_equiv_pos_as_xyz
'x, y, z'
'-x+1/2, y+1/2, -z+1/2'
'-x, -y, -z'
'x-1/2, -y-1/2, z-1/2'

loop_
_atom_site_label
_atom_site_type_symbol
_atom_site_fract_x
_atom_site_fract_y
_atom_site_fract_z
_atom_site_U_iso_or_equiv
_atom_site_adp_type
_atom_site_occupancy
_atom_site_symmetry_multiplicity
_atom_site_calc_flag
_atom_site_refinement_flags
_atom_site_disorder_assembly
_atom_site_disorder_group
O2 O 0.01952(9) 0.66330(7) 0.57564(8) 0.0278(4) Uani 1 1 d . . .
O5 O 0.65052(9) 0.59002(8) 0.49828(8) 0.0371(4) Uani 1 1 d . . .
C1 C -0.15964(14) 0.63033(9) 0.69132(11) 0.0210(5) Uani 1 1 d . . .
C2 C -0.17560(14) 0.67740(10) 0.63573(12) 0.0246(5) Uani 1 1 d . . .
H2 H -0.2300 0.7017 0.6221 0.030 Uiso 1 1 calc R . .
C3 C 0.55631(14) 0.58109(11) 0.46167(12) 0.0273(6) Uani 1 1 d . . .
C4 C 0.17434(14) 0.66787(10) 0.67470(12) 0.0265(5) Uani 1 1 d . . .
H4 H 0.1532 0.6896 0.7102 0.032 Uiso 1 1 calc R . .
C5 C 0.11240(13) 0.64671(10) 0.60338(12) 0.0213(5) Uani 1 1 d . . .
C6 C -0.22852(15) 0.61692(10) 0.72452(12) 0.0249(5) Uani 1 1 d . . .
C7 C -0.11270(14) 0.68869(10) 0.60062(12) 0.0247(5) Uani 1 1 d . . .
H7 H -0.1234 0.7208 0.5628 0.030 Uiso 1 1 calc R . .
C8 C 0.91330(16) 0.54803(10) 0.36099(13) 0.0308(6) Uani 1 1 d . . .
C9 C 0.79577(14) 0.55525(10) 0.50622(12) 0.0272(6) Uani 1 1 d . . .
H9 H 0.8097 0.5476 0.5610 0.033 Uiso 1 1 calc R . .
C10 C 0.84195(14) 0.55668(10) 0.39308(12) 0.0244(5) Uani 1 1 d . . .
N2 N -0.28553(12) 0.60694(9) 0.74893(10) 0.0334(5) Uani 1 1 d . . .
C11 C 0.26765(14) 0.65718(10) 0.69411(12) 0.0261(5) Uani 1 1 d . . .
H11 H 0.3106 0.6721 0.7430 0.031 Uiso 1 1 calc R . .
C12 C 0.23526(14) 0.60218(10) 0.57263(12) 0.0264(5) Uani 1 1 d . . .
H12 H 0.2557 0.5789 0.5379 0.032 Uiso 1 1 calc R . .
C13 C 0.26929(16) 0.55741(11) 0.37033(12) 0.0296(6) Uani 1 1 d . . .
C14 C 0.50150(15) 0.62134(10) 0.48348(12) 0.0293(6) Uani 1 1 d . . .
H14 H 0.5286 0.6544 0.5185 0.035 Uiso 1 1 calc R . .
C15 C 0.29950(14) 0.62487(9) 0.64284(12) 0.0219(5) Uani 1 1 d . . .
C16 C -0.03365(13) 0.65315(10) 0.62035(12) 0.0216(5) Uani 1 1 d . . .
C17 C 0.39724(15) 0.61668(10) 0.66267(12) 0.0250(5) Uani 1 1 d . . .
C18 C 0.70958(14) 0.57578(10) 0.45886(13) 0.0259(5) Uani 1 1 d . . .
C19 C -0.07890(13) 0.59595(10) 0.71242(11) 0.0232(5) Uani 1 1 d . . .
H19 H -0.0671 0.5647 0.7515 0.028 Uiso 1 1 calc R . .
C20 C -0.01556(14) 0.60703(9) 0.67667(11) 0.0216(5) Uani 1 1 d . . .
H20 H 0.0394 0.5834 0.6906 0.026 Uiso 1 1 calc R . .
C21 C 0.75381(15) 0.57681(10) 0.34649(13) 0.0302(6) Uani 1 1 d . . .
H21 H 0.7390 0.5839 0.2915 0.036 Uiso 1 1 calc R . .
C22 C 0.51829(14) 0.53267(10) 0.41101(12) 0.0305(6) Uani 1 1 d . . .
H22 H 0.5568 0.5049 0.3969 0.037 Uiso 1 1 calc R . .
C23 C 0.86199(14) 0.54590(10) 0.47337(12) 0.0276(6) Uani 1 1 d . . .
H23 H 0.9218 0.5320 0.5059 0.033 Uiso 1 1 calc R . .
C24 C 0.97299(17) 0.54251(10) 0.33802(14) 0.0373(6) Uani 1 1 d . . .
H24 H 1.0220 0.5380 0.3191 0.045 Uiso 1 1 calc R . .
N5 N 0.19010(14) 0.55123(10) 0.34397(11) 0.0447(6) Uani 1 1 d . . .
C25 C 0.14158(14) 0.61315(10) 0.55254(12) 0.0243(5) Uani 1 1 d . . .
H25 H 0.0981 0.5977 0.5043 0.029 Uiso 1 1 calc R . .
C26 C 0.40690(15) 0.61325(10) 0.45406(12) 0.0292(6) Uani 1 1 d . . .
H26 H 0.3687 0.6406 0.4691 0.035 Uiso 1 1 calc R . .
C27 C 0.68762(15) 0.58658(10) 0.37907(12) 0.0304(6) Uani 1 1 d . . .
H27 H 0.6277 0.6006 0.3470 0.037 Uiso 1 1 calc R . .
C28 C 0.36765(14) 0.56493(10) 0.40239(12) 0.0259(5) Uani 1 1 d . . .
C29 C 0.42396(14) 0.52506(10) 0.38125(12) 0.0300(6) Uani 1 1 d . . .
H29 H 0.3972 0.4921 0.3459 0.036 Uiso 1 1 calc R . .
C30 C 0.47790(16) 0.61117(10) 0.67972(12) 0.0326(6) Uani 1 1 d . . .
H30 H 0.5426 0.6068 0.6934 0.039 Uiso 1 1 calc R . .
O4 O 0.23848(9) 0.24476(7) 0.13114(8) 0.0320(4) Uani 1 1 d . . .
O3 O 0.58325(9) 0.31733(7) 0.11107(8) 0.0305(4) Uani 1 1 d . . .
C32 C 0.17683(14) 0.23625(10) 0.16892(12) 0.0238(5) Uani 1 1 d . . .
N4 N 0.69221(13) 0.18028(10) 0.27766(11) 0.0411(6) Uani 1 1 d . . .
C34 C -0.03670(15) 0.20657(10) 0.25551(12) 0.0258(5) Uani 1 1 d . . .
C35 C 0.09946(14) 0.27347(10) 0.14257(12) 0.0246(5) Uani 1 1 d . . .
H35 H 0.0944 0.3050 0.1049 0.030 Uiso 1 1 calc R . .
C36 C 0.44422(14) 0.35523(10) 0.11374(12) 0.0241(5) Uani 1 1 d . . .
H36 H 0.4786 0.3734 0.1635 0.029 Uiso 1 1 calc R . .
C37 C 0.77548(14) 0.30079(10) 0.00359(12) 0.0228(5) Uani 1 1 d . . .
C38 C 0.03629(14) 0.21800(10) 0.22594(12) 0.0212(5) Uani 1 1 d . . .
C39 C 0.11530(14) 0.18140(10) 0.25190(12) 0.0247(5) Uani 1 1 d . . .
H39 H 0.1208 0.1498 0.2895 0.030 Uiso 1 1 calc R . .
C40 C 0.44098(13) 0.30018(10) -0.00283(11) 0.0240(5) Uani 1 1 d . . .
H40 H 0.4729 0.2806 -0.0320 0.029 Uiso 1 1 calc R . .
C41 C 0.02980(14) 0.26466(10) 0.17114(12) 0.0248(5) Uani 1 1 d . . .
H41 H -0.0231 0.2905 0.1535 0.030 Uiso 1 1 calc R . .
C42 C 0.84770(15) 0.29766(10) -0.02892(12) 0.0279(6) Uani 1 1 d . . .
C43 C 0.51664(14) 0.20271(10) 0.22533(12) 0.0236(5) Uani 1 1 d . . .
C44 C 0.46312(14) 0.18932(9) 0.14724(12) 0.0249(5) Uani 1 1 d . . .
H44 H 0.4908 0.1717 0.1135 0.030 Uiso 1 1 calc R . .
C45 C 0.38236(14) 0.24242(10) 0.24505(12) 0.0280(6) Uani 1 1 d . . .
H45 H 0.3544 0.2608 0.2781 0.034 Uiso 1 1 calc R . .
C46 C 0.64184(13) 0.31024(10) 0.06961(12) 0.0231(5) Uani 1 1 d . . .
C47 C 0.33046(14) 0.22827(10) 0.16741(12) 0.0241(5) Uani 1 1 d . . .
C48 C 0.61368(15) 0.19031(10) 0.25476(12) 0.0276(6) Uani 1 1 d . . .
C49 C 0.34901(14) 0.35873(9) 0.08339(12) 0.0242(5) Uani 1 1 d . . .
H49 H 0.3174 0.3786 0.1126 0.029 Uiso 1 1 calc R . .
C50 C 0.36962(14) 0.20157(9) 0.11840(12) 0.0243(5) Uani 1 1 d . . .
H50 H 0.3325 0.1917 0.0652 0.029 Uiso 1 1 calc R . .
C51 C 0.29945(13) 0.33283(10) 0.00949(12) 0.0219(5) Uani 1 1 d . . .
C52 C 0.47617(14) 0.22943(10) 0.27428(12) 0.0271(6) Uani 1 1 d . . .
H52 H 0.5128 0.2388 0.3278 0.032 Uiso 1 1 calc R . .
C53 C 0.71103(14) 0.26722(10) 0.09899(12) 0.0268(6) Uani 1 1 d . . .
H53 H 0.7131 0.2413 0.1418 0.032 Uiso 1 1 calc R . .
C54 C 0.18544(14) 0.19032(10) 0.22397(12) 0.0259(5) Uani 1 1 d . . .
H54 H 0.2391 0.1653 0.2423 0.031 Uiso 1 1 calc R . .
C55 C 0.63701(14) 0.34820(10) 0.00722(12) 0.0242(5) Uani 1 1 d . . .
H55 H 0.5882 0.3771 -0.0130 0.029 Uiso 1 1 calc R . .
C56 C 0.34579(13) 0.30434(9) -0.03354(12) 0.0233(5) Uani 1 1 d . . .
H56 H 0.3119 0.2876 -0.0844 0.028 Uiso 1 1 calc R . .
C57 C 0.20027(15) 0.33393(10) -0.02062(12) 0.0273(6) Uani 1 1 d . . .
C58 C 0.48901(13) 0.32514(10) 0.07136(12) 0.0229(5) Uani 1 1 d . . .
C59 C 0.70399(14) 0.34356(10) -0.02533(12) 0.0255(5) Uani 1 1 d . . .
H59 H 0.7015 0.3698 -0.0679 0.031 Uiso 1 1 calc R . .
C60 C 0.77741(14) 0.26221(10) 0.06536(12) 0.0265(5) Uani 1 1 d . . .
H60 H 0.8247 0.2322 0.0846 0.032 Uiso 1 1 calc R . .
N3 N 0.12044(13) 0.33407(9) -0.04373(11) 0.0387(5) Uani 1 1 d . . .
C33 C -0.09474(15) 0.19496(10) 0.27890(12) 0.0283(6) Uani 1 1 d . . .
H33 H -0.1423 0.1854 0.2981 0.034 Uiso 1 1 calc R . .
C61 C 0.90630(15) 0.29676(11) -0.05363(13) 0.0335(6) Uani 1 1 d . . .
H61 H 0.9545 0.2960 -0.0740 0.040 Uiso 1 1 calc R . .
O1 O 0.15613(9) 0.54948(7) 0.94978(8) 0.0357(4) Uani 1 1 d . . .
C63 C -0.04759(14) 0.45388(10) 0.84915(11) 0.0250(5) Uani 1 1 d . . .
H63 H -0.0650 0.4167 0.8199 0.030 Uiso 1 1 calc R . .
C64 C -0.08741(14) 0.54251(10) 0.90983(11) 0.0237(5) Uani 1 1 d . . .
H64 H -0.1322 0.5659 0.9217 0.028 Uiso 1 1 calc R . .
C65 C 0.44341(16) 0.47984(11) 0.85104(13) 0.0313(6) Uani 1 1 d . . .
C66 C 0.22324(14) 0.52774(10) 0.92173(13) 0.0286(6) Uani 1 1 d . . .
C67 C 0.00239(14) 0.56236(10) 0.93499(11) 0.0231(5) Uani 1 1 d . . .
H67 H 0.0200 0.5995 0.9642 0.028 Uiso 1 1 calc R . .
N1 N -0.28263(13) 0.45113(9) 0.82487(11) 0.0338(5) Uani 1 1 d . . .
C68 C -0.20720(15) 0.46689(10) 0.84251(12) 0.0257(5) Uani 1 1 d . . .
C69 C 0.04322(14) 0.47390(10) 0.87412(11) 0.0248(5) Uani 1 1 d . . .
H69 H 0.0881 0.4511 0.8617 0.030 Uiso 1 1 calc R . .
C70 C 0.36697(14) 0.49499(10) 0.87500(13) 0.0266(5) Uani 1 1 d . . .
C71 C 0.06721(14) 0.52779(10) 0.91750(12) 0.0248(5) Uani 1 1 d . . .
C72 C -0.11324(14) 0.48775(10) 0.86664(11) 0.0222(5) Uani 1 1 d . . .
C73 C 0.29661(14) 0.49578(10) 0.97349(13) 0.0296(6) Uani 1 1 d . . .
H73 H 0.2980 0.4850 1.0247 0.035 Uiso 1 1 calc R . .
C74 C 0.36869(15) 0.47947(10) 0.94982(13) 0.0300(6) Uani 1 1 d . . .
H74 H 0.4199 0.4574 0.9852 0.036 Uiso 1 1 calc R . .
C75 C 0.50519(16) 0.46912(11) 0.83158(13) 0.0378(6) Uani 1 1 d . . .
H75 H 0.5556 0.4604 0.8157 0.045 Uiso 1 1 calc R . .
C76 C 0.21977(15) 0.54345(11) 0.84730(13) 0.0361(6) Uani 1 1 d . . .
H76 H 0.1682 0.5654 0.8122 0.043 Uiso 1 1 calc R . .
C77 C 0.29148(15) 0.52729(11) 0.82376(13) 0.0333(6) Uani 1 1 d . . .
H77 H 0.2893 0.5382 0.7724 0.040 Uiso 1 1 calc R . .

loop_
_atom_site_aniso_label
_atom_site_aniso_U_11
_atom_site_aniso_U_22
_atom_site_aniso_U_33
_atom_site_aniso_U_23
_atom_site_aniso_U_13
_atom_site_aniso_U_12
O2 0.0197(9) 0.0370(10) 0.0267(8) 0.0096(7) 0.0084(7) 0.0046(8)
O5 0.0220(9) 0.0580(12) 0.0323(9) -0.0155(8) 0.0111(7) -0.0057(8)
C1 0.0197(12) 0.0217(13) 0.0202(11) -0.0022(10) 0.0059(9) -0.0017(10)
C2 0.0199(12) 0.0217(13) 0.0290(13) 0.0004(10) 0.0051(10) 0.0035(10)
C3 0.0218(13) 0.0349(15) 0.0253(12) 0.0003(11) 0.0089(10) -0.0022(12)
C4 0.0275(13) 0.0276(14) 0.0268(13) -0.0028(10) 0.0128(10) 0.0044(11)
C5 0.0182(12) 0.0207(13) 0.0240(12) 0.0074(10) 0.0067(9) 0.0016(10)
C6 0.0234(13) 0.0230(14) 0.0256(13) -0.0013(10) 0.0058(10) 0.0051(11)
C7 0.0235(13) 0.0201(13) 0.0274(12) 0.0066(10) 0.0059(10) 0.0027(11)
C8 0.0330(14) 0.0225(14) 0.0387(15) -0.0015(11) 0.0153(12) -0.0030(12)
C9 0.0272(13) 0.0285(14) 0.0220(12) -0.0029(10) 0.0045(10) -0.0052(11)
C10 0.0252(13) 0.0176(12) 0.0328(13) -0.0031(10) 0.0134(10) -0.0010(11)
N2 0.0309(12) 0.0363(13) 0.0352(12) -0.0009(10) 0.0150(10) 0.0034(10)
C11 0.0241(13) 0.0274(14) 0.0233(12) -0.0024(10) 0.0045(10) -0.0009(11)
C12 0.0296(14) 0.0259(14) 0.0259(12) -0.0031(10) 0.0128(10) 0.0011(11)
C13 0.0288(14) 0.0320(15) 0.0274(13) 0.0052(11) 0.0097(11) 0.0022(12)
C14 0.0311(14) 0.0304(14) 0.0273(13) -0.0056(11) 0.0116(11) -0.0042(12)
C15 0.0239(13) 0.0186(12) 0.0238(12) 0.0011(10) 0.0096(10) 0.0009(10)
C16 0.0197(12) 0.0210(13) 0.0224(12) -0.0019(10) 0.0056(10) -0.0019(10)
C17 0.0266(14) 0.0274(14) 0.0216(12) -0.0046(10) 0.0095(10) -0.0001(11)
C18 0.0218(13) 0.0267(14) 0.0309(13) -0.0062(11) 0.0116(10) -0.0042(11)
C19 0.0236(13) 0.0238(13) 0.0195(11) 0.0013(10) 0.0048(10) -0.0008(11)
C20 0.0186(12) 0.0203(13) 0.0231(12) 0.0006(10) 0.0044(9) 0.0019(10)
C21 0.0346(14) 0.0301(14) 0.0272(13) 0.0037(11) 0.0129(11) 0.0044(12)
C22 0.0259(14) 0.0323(15) 0.0316(13) -0.0052(11) 0.0086(11) 0.0022(12)
C23 0.0218(13) 0.0254(14) 0.0308(13) -0.0032(11) 0.0042(10) 0.0010(11)
C24 0.0457(16) 0.0274(15) 0.0522(17) -0.0025(12) 0.0337(14) 0.0027(13)
N5 0.0389(13) 0.0522(15) 0.0398(13) 0.0040(11) 0.0107(10) -0.0006(12)
C25 0.0246(13) 0.0259(13) 0.0204(12) -0.0009(10) 0.0060(10) -0.0054(11)
C26 0.0304(14) 0.0306(14) 0.0309(13) 0.0018(11) 0.0164(11) 0.0042(12)
C27 0.0260(13) 0.0340(15) 0.0284(13) 0.0001(11) 0.0065(11) 0.0050(12)
C28 0.0238(13) 0.0252(14) 0.0264(13) 0.0039(10) 0.0066(10) 0.0012(11)
C29 0.0285(14) 0.0248(14) 0.0322(14) -0.0019(11) 0.0060(11) -0.0003(11)
C30 0.0252(14) 0.0417(16) 0.0305(13) -0.0091(12) 0.0099(11) 0.0024(12)
O4 0.0221(9) 0.0463(11) 0.0309(9) 0.0120(8) 0.0135(7) 0.0091(8)
O3 0.0185(8) 0.0524(11) 0.0207(8) -0.0014(7) 0.0071(7) -0.0017(8)
C32 0.0181(12) 0.0303(14) 0.0222(12) -0.0018(10) 0.0067(10) -0.0004(11)
N4 0.0361(13) 0.0502(15) 0.0359(12) -0.0064(10) 0.0121(10) -0.0039(11)
C34 0.0240(13) 0.0243(14) 0.0266(13) -0.0038(10) 0.0063(11) 0.0013(11)
C35 0.0247(13) 0.0230(13) 0.0235(12) 0.0042(10) 0.0058(10) 0.0007(11)
C36 0.0269(13) 0.0266(14) 0.0190(11) -0.0014(10) 0.0088(10) -0.0041(11)
C37 0.0176(12) 0.0280(14) 0.0222(12) -0.0053(10) 0.0066(10) -0.0080(11)
C38 0.0198(12) 0.0215(13) 0.0217(12) -0.0056(10) 0.0068(9) -0.0039(10)
C39 0.0268(13) 0.0249(13) 0.0224(12) -0.0002(10) 0.0091(10) 0.0013(11)
C40 0.0227(13) 0.0289(14) 0.0221(12) -0.0008(10) 0.0104(10) 0.0028(11)
C41 0.0202(13) 0.0223(13) 0.0286(13) -0.0037(10) 0.0050(10) 0.0007(11)
C42 0.0256(14) 0.0281(14) 0.0258(13) -0.0080(11) 0.0046(11) -0.0067(11)
C43 0.0211(13) 0.0253(13) 0.0253(13) 0.0006(10) 0.0097(10) -0.0009(11)
C44 0.0275(13) 0.0204(13) 0.0310(13) 0.0006(10) 0.0156(11) 0.0025(11)
C45 0.0288(14) 0.0325(14) 0.0266(13) 0.0019(11) 0.0149(11) 0.0085(12)
C46 0.0161(12) 0.0340(14) 0.0189(12) -0.0051(10) 0.0060(10) -0.0057(11)
C47 0.0214(13) 0.0237(13) 0.0276(13) 0.0087(10) 0.0097(10) 0.0039(11)
C48 0.0240(14) 0.0332(15) 0.0259(13) -0.0019(11) 0.0095(10) -0.0026(12)
C49 0.0284(13) 0.0224(13) 0.0271(13) 0.0017(10) 0.0163(10) 0.0012(11)
C50 0.0261(13) 0.0219(13) 0.0237(12) 0.0010(10) 0.0077(10) -0.0013(11)
C51 0.0197(12) 0.0208(13) 0.0248(12) 0.0059(10) 0.0078(10) 0.0006(10)
C52 0.0269(13) 0.0303(14) 0.0234(12) 0.0021(10) 0.0084(10) -0.0032(11)
C53 0.0238(13) 0.0354(15) 0.0189(12) 0.0023(10) 0.0050(10) -0.0046(12)
C54 0.0231(13) 0.0284(14) 0.0263(12) 0.0024(10) 0.0093(10) 0.0074(11)
C55 0.0201(12) 0.0245(13) 0.0251(12) -0.0030(10) 0.0048(10) -0.0010(11)
C56 0.0222(13) 0.0248(13) 0.0223(12) -0.0015(10) 0.0074(10) -0.0014(11)
C57 0.0264(14) 0.0306(15) 0.0265(13) 0.0047(11) 0.0115(11) 0.0019(12)
C58 0.0176(12) 0.0301(14) 0.0204(12) 0.0047(10) 0.0063(10) -0.0012(11)
C59 0.0271(13) 0.0261(14) 0.0213(12) -0.0031(10) 0.0067(10) -0.0089(11)
C60 0.0198(12) 0.0292(14) 0.0262(12) -0.0012(11) 0.0032(10) -0.0017(11)
N3 0.0329(12) 0.0457(14) 0.0376(12) 0.0046(10) 0.0130(10) 0.0043(11)
C33 0.0275(14) 0.0318(15) 0.0309(14) -0.0032(11) 0.0169(11) -0.0004(12)
C61 0.0311(15) 0.0438(17) 0.0349(14) -0.0100(12) 0.0230(12) -0.0080(13)
O1 0.0219(9) 0.0440(11) 0.0392(10) -0.0158(8) 0.0090(7) -0.0067(8)
C63 0.0292(14) 0.0228(13) 0.0207(12) -0.0009(10) 0.0064(10) -0.0017(11)
C64 0.0225(13) 0.0253(13) 0.0230(12) 0.0021(10) 0.0082(10) 0.0039(11)
C65 0.0304(15) 0.0275(15) 0.0339(14) 0.0005(11) 0.0094(12) -0.0043(12)
C66 0.0218(13) 0.0304(14) 0.0314(14) -0.0088(11) 0.0074(11) -0.0054(11)
C67 0.0261(13) 0.0205(13) 0.0206(12) -0.0018(10) 0.0062(10) -0.0014(11)
N1 0.0322(12) 0.0354(13) 0.0353(12) -0.0053(10) 0.0144(9) -0.0096(10)
C68 0.0313(14) 0.0253(14) 0.0225(12) -0.0008(10) 0.0121(11) -0.0040(12)
C69 0.0215(13) 0.0269(13) 0.0246(12) 0.0003(10) 0.0068(10) 0.0019(11)
C70 0.0245(13) 0.0229(13) 0.0313(13) -0.0016(11) 0.0089(10) -0.0031(11)
C71 0.0194(13) 0.0293(14) 0.0217(12) 0.0015(10) 0.0027(10) -0.0024(11)
C72 0.0220(13) 0.0243(13) 0.0198(12) 0.0024(10) 0.0072(10) -0.0042(11)
C73 0.0316(14) 0.0263(14) 0.0316(13) 0.0030(11) 0.0127(11) -0.0016(12)
C74 0.0269(13) 0.0245(14) 0.0354(14) 0.0053(11) 0.0077(11) 0.0027(11)
C75 0.0338(15) 0.0392(17) 0.0435(16) -0.0037(12) 0.0179(13) -0.0036(13)
C76 0.0296(14) 0.0418(17) 0.0274(14) -0.0004(12) -0.0006(11) 0.0070(12)
C77 0.0344(14) 0.0404(16) 0.0252(13) 0.0013(11) 0.0111(11) -0.0005(13)

loop_
_geom_bond_atom_site_label_1
_geom_bond_atom_site_label_2
_geom_bond_distance
_geom_bond_site_symmetry_2
_geom_bond_publ_flag
O2 C16 1.373(2) . ?
O2 C5 1.393(2) . ?
O5 C3 1.384(2) . ?
O5 C18 1.392(2) . ?
C1 C19 1.390(3) . ?
C1 C2 1.394(3) . ?
C1 C6 1.440(3) . ?
C2 C7 1.373(3) . ?
C2 H2 0.9500 . ?
C3 C14 1.379(3) . ?
C3 C22 1.380(3) . ?
C4 C5 1.378(3) . ?
C4 C11 1.383(3) . ?
C4 H4 0.9500 . ?
C5 C25 1.378(3) . ?
C6 N2 1.149(2) . ?
C7 C16 1.385(3) . ?
C7 H7 0.9500 . ?
C8 C24 1.156(3) . ?
C8 C10 1.444(3) . ?
C9 C18 1.375(3) . ?
C9 C23 1.383(3) . ?
C9 H9 0.9500 . ?
C10 C21 1.392(3) . ?
C10 C23 1.392(3) . ?
C11 C15 1.394(3) . ?
C11 H11 0.9500 . ?
C12 C25 1.388(3) . ?
C12 C15 1.389(3) . ?
C12 H12 0.9500 . ?
C13 N5 1.155(2) . ?
C13 C28 1.434(3) . ?
C14 C26 1.381(3) . ?
C14 H14 0.9500 . ?
C15 C17 1.441(3) . ?
C16 C20 1.385(3) . ?
C17 C30 1.184(3) . ?
C18 C27 1.379(3) . ?
C19 C20 1.386(3) . ?
C19 H19 0.9500 . ?
C20 H20 0.9500 . ?
C21 C27 1.380(3) . ?
C21 H21 0.9500 . ?
C22 C29 1.376(3) . ?
C22 H22 0.9500 . ?
C23 H23 0.9500 . ?
C24 H24 0.9500 . ?
C25 H25 0.9500 . ?
C26 C28 1.391(3) . ?
C26 H26 0.9500 . ?
C27 H27 0.9500 . ?
C28 C29 1.384(3) . ?
C29 H29 0.9500 . ?
C30 H30 0.9500 . ?
O4 C32 1.382(2) . ?
O4 C47 1.386(2) . ?
O3 C58 1.387(2) . ?
O3 C46 1.388(2) . ?
C32 C35 1.383(3) . ?
C32 C54 1.384(3) . ?
N4 C48 1.159(2) . ?
C34 C33 1.159(3) . ?
C34 C38 1.446(3) . ?
C35 C41 1.377(3) . ?
C35 H35 0.9500 . ?
C36 C58 1.379(3) . ?
C36 C49 1.381(3) . ?
C36 H36 0.9500 . ?
C37 C60 1.391(3) . ?
C37 C59 1.397(3) . ?
C37 C42 1.451(3) . ?
C38 C39 1.394(3) . ?
C38 C41 1.398(3) . ?
C39 C54 1.376(3) . ?
C39 H39 0.9500 . ?
C40 C56 1.382(3) . ?
C40 C58 1.387(3) . ?
C40 H40 0.9500 . ?
C41 H41 0.9500 . ?
C42 C61 1.155(3) . ?
C43 C44 1.385(3) . ?
C43 C52 1.391(3) . ?
C43 C48 1.431(3) . ?
C44 C50 1.380(3) . ?
C44 H44 0.9500 . ?
C45 C47 1.376(3) . ?
C45 C52 1.388(3) . ?
C45 H45 0.9500 . ?
C46 C53 1.378(3) . ?
C46 C55 1.380(3) . ?
C47 C50 1.378(3) . ?
C49 C51 1.396(3) . ?
C49 H49 0.9500 . ?
C50 H50 0.9500 . ?
C51 C56 1.388(3) . ?
C51 C57 1.437(3) . ?
C52 H52 0.9500 . ?
C53 C60 1.384(3) . ?
C53 H53 0.9500 . ?
C54 H54 0.9500 . ?
C55 C59 1.378(3) . ?
C55 H55 0.9500 . ?
C56 H56 0.9500 . ?
C57 N3 1.157(2) . ?
C59 H59 0.9500 . ?
C60 H60 0.9500 . ?
C33 H33 0.9500 . ?
C61 H61 0.9500 . ?
O1 C71 1.374(2) . ?
O1 C66 1.402(2) . ?
C63 C69 1.387(3) . ?
C63 C72 1.388(3) . ?
C63 H63 0.9500 . ?
C64 C67 1.372(3) . ?
C64 C72 1.401(3) . ?
C64 H64 0.9500 . ?
C65 C75 1.164(3) . ?
C65 C70 1.447(3) . ?
C66 C73 1.372(3) . ?
C66 C76 1.374(3) . ?
C67 C71 1.386(3) . ?
C67 H67 0.9500 . ?
N1 C68 1.150(2) . ?
C68 C72 1.438(3) . ?
C69 C71 1.385(3) . ?
C69 H69 0.9500 . ?
C70 C74 1.389(3) . ?
C70 C77 1.391(3) . ?
C73 C74 1.387(3) . ?
C73 H73 0.9500 . ?
C74 H74 0.9500 . ?
C75 H75 0.9500 . ?
C76 C77 1.380(3) . ?
C76 H76 0.9500 . ?
C77 H77 0.9500 . ?

loop_
_cod_related_entry_id
_cod_related_entry_database
_cod_related_entry_code
1 ChemSpider 30652954
